data_1568025
loop_
_publ_author_name
'Tian, Xiaoqi'
'Shoyama, Kazutaka'
'W&#xfc;rthner, Frank'

_publ_section_title
;
 Nitrogen-doped polycyclic aromatic hydrocarbons by a one-pot Suzuki
 coupling/intramolecular S<sub>N</sub>Ar reaction.
;
_journal_issue 2
_journal_name_full 'Chemical science'
_journal_page_first 284
_journal_page_last 290
_journal_paper_doi 10.1039/d2sc05409d
_journal_volume 14
_journal_year 2023
_chemical_formula_moiety 'C52 H43 N5 O4, C7 H8'
_chemical_formula_sum 'C59 H51 N5 O4'
_chemical_formula_weight 894.05
_space_group_crystal_system monoclinic
_space_group_IT_number 14
_space_group_name_Hall '-P 2ybc'
_space_group_name_H-M_alt 'P 1 21/c 1'
_atom_sites_solution_hydrogens geom
_atom_sites_solution_primary dual
_atom_sites_solution_secondary difmap
_audit_creation_method SHELXL-2018/3
_audit_update_record
;
2022-07-15 deposited with the CCDC.	2022-11-29 downloaded from the CCDC.
;
_cell_angle_alpha 90
_cell_angle_beta 95.275(3)
_cell_angle_gamma 90
_cell_formula_units_Z 4
_cell_length_a 21.815(2)
_cell_length_b 24.526(3)
_cell_length_c 8.429(2)
_cell_measurement_reflns_used 41238
_cell_measurement_temperature 100(2)
_cell_measurement_theta_max 27.869
_cell_measurement_theta_min 0.818
_cell_volume 4490.7(13)
_computing_cell_refinement 'XDS (Kabsch, 2010)'
_computing_data_collection 'costum designed PXII GUI'
_computing_data_reduction 'XDS (Kabsch, 2010)'
_computing_structure_refinement 'SHELXL-2018/3 (Sheldrick, 2018)'
_computing_structure_solution 'SHELXT 2018/2 (Sheldrick, 2018)'
_diffrn_ambient_temperature 100(2)
_diffrn_measured_fraction_theta_full 0.991
_diffrn_measured_fraction_theta_max 0.778
_diffrn_measurement_device_type
;
Eiger2 X 16M, High Precision 1-Axis Goniostat with Staeubli sample changing
robot
;
_diffrn_measurement_method '180\deg \p scan'
_diffrn_radiation_type synchrotron
_diffrn_radiation_wavelength 0.61992
_diffrn_reflns_av_R_equivalents 0.0416
_diffrn_reflns_av_unetI/netI 0.0251
_diffrn_reflns_Laue_measured_fraction_full 0.991
_diffrn_reflns_Laue_measured_fraction_max 0.778
_diffrn_reflns_limit_h_max 28
_diffrn_reflns_limit_h_min -28
_diffrn_reflns_limit_k_max 36
_diffrn_reflns_limit_k_min -36
_diffrn_reflns_limit_l_max 12
_diffrn_reflns_limit_l_min -12
_diffrn_reflns_number 79085
_diffrn_reflns_point_group_measured_fraction_full 0.991
_diffrn_reflns_point_group_measured_fraction_max 0.778
_diffrn_reflns_theta_full 21.836
_diffrn_reflns_theta_max 27.869
_diffrn_reflns_theta_min 0.818
_diffrn_source 'P11@PETRA III, DESY, Hamburg, Germany'
_exptl_absorpt_coefficient_mu 0.063
_exptl_absorpt_correction_type none
_exptl_crystal_colour purple
_exptl_crystal_density_diffrn 1.322
_exptl_crystal_density_method 'not measured'
_exptl_crystal_description needle
_exptl_crystal_F_000 1888
_exptl_crystal_size_max 0.200
_exptl_crystal_size_mid 0.050
_exptl_crystal_size_min 0.050
_refine_diff_density_max 0.627
_refine_diff_density_min -0.387
_refine_diff_density_rms 0.056
_refine_ls_extinction_method none
_refine_ls_goodness_of_fit_ref 1.088
_refine_ls_hydrogen_treatment constr
_refine_ls_matrix_type full
_refine_ls_number_parameters 622
_refine_ls_number_reflns 12553
_refine_ls_number_restraints 0
_refine_ls_restrained_S_all 1.088
_refine_ls_R_factor_all 0.0647
_refine_ls_R_factor_gt 0.0536
_refine_ls_shift/su_max 0.001
_refine_ls_shift/su_mean 0.000
_refine_ls_structure_factor_coef Fsqd
_refine_ls_weighting_details 'w=1/[\s^2^(Fo^2^)+(0.0891P)^2^+1.3580P] where P=(Fo^2^+2Fc^2^)/3'
_refine_ls_weighting_scheme calc
_refine_ls_wR_factor_gt 0.1517
_refine_ls_wR_factor_ref 0.1642
_reflns_Friedel_coverage 0.000
_reflns_number_gt 10297
_reflns_number_total 12553
_reflns_threshold_expression 'I > 2\s(I)'
_cod_data_source_file d2sc05409d2.cif
_cod_data_source_block TXQ178-1TolHex_a
_cod_depositor_comments 'Adding full bibliography for 1568025--1568030.cif.'
_cod_original_sg_symbol_H-M 'P 21/c'
_cod_database_code 1568025
_shelx_shelxl_version_number 2018/3
_shelx_space_group_comment
;
The symmetry employed for this shelxl refinement is uniquely defined
by the following loop, which should always be used as a source of
symmetry information in preference to the above space-group names.
They are only intended as comments.
;
_shelx_estimated_absorpt_t_min 0.987
_shelx_estimated_absorpt_t_max 0.997

loop_
_space_group_symop_operation_xyz
'x, y, z'
'-x, y+1/2, -z+1/2'
'-x, -y, -z'
'x, -y-1/2, z-1/2'

loop_
_atom_site_label
_atom_site_type_symbol
_atom_site_fract_x
_atom_site_fract_y
_atom_site_fract_z
_atom_site_U_iso_or_equiv
_atom_site_adp_type
_atom_site_occupancy
_atom_site_site_symmetry_order
_atom_site_calc_flag
_atom_site_refinement_flags_posn
_atom_site_refinement_flags_adp
_atom_site_refinement_flags_occupancy
_atom_site_disorder_assembly
_atom_site_disorder_group
O1_1 O 0.45949(4) 0.44126(4) 0.64144(12) 0.0298(2) Uani 1 1 d . . . . .
O2_1 O 0.49809(5) 0.27361(4) 0.85892(12) 0.0318(2) Uani 1 1 d . . . . .
O3_1 O 0.94822(5) 0.53874(4) -0.03409(12) 0.0328(2) Uani 1 1 d . . . . .
O4_1 O 0.84783(5) 0.63766(4) 0.31754(13) 0.0327(2) Uani 1 1 d . . . . .
N1_1 N 0.77107(5) 0.25515(5) 0.47484(15) 0.0309(2) Uani 1 1 d . . . . .
N2_1 N 0.84228(5) 0.29684(5) 0.31357(15) 0.0314(2) Uani 1 1 d . . . . .
N3_1 N 0.73199(5) 0.40019(4) 0.42536(13) 0.0243(2) Uani 1 1 d . . . . .
N4_1 N 0.47916(5) 0.35775(4) 0.75014(13) 0.0248(2) Uani 1 1 d . . . . .
N5_1 N 0.90384(5) 0.58682(5) 0.15624(13) 0.0265(2) Uani 1 1 d . . . . .
C1_1 C 0.63253(6) 0.44519(5) 0.45190(15) 0.0254(2) Uani 1 1 d . . . . .
H1_1 H 0.644479 0.475495 0.391666 0.030 Uiso 1 1 calc R U . . .
C2_1 C 0.57534(6) 0.44546(5) 0.51435(15) 0.0249(2) Uani 1 1 d . . . . .
H2_1 H 0.549320 0.476373 0.497420 0.030 Uiso 1 1 calc R U . . .
C3_1 C 0.55586(6) 0.40187(5) 0.59997(15) 0.0236(2) Uani 1 1 d . . . . .
C4_1 C 0.59343(6) 0.35514(5) 0.62018(14) 0.0235(2) Uani 1 1 d . . . . .
C5_1 C 0.65134(6) 0.35376(5) 0.55533(15) 0.0237(2) Uani 1 1 d . . . . .
C6_1 C 0.57442(6) 0.30938(5) 0.70525(15) 0.0246(2) Uani 1 1 d . . . . .
C7_1 C 0.61071(6) 0.26322(5) 0.72206(16) 0.0268(2) Uani 1 1 d . . . . .
H7_1 H 0.597934 0.233148 0.781961 0.032 Uiso 1 1 calc R U . . .
C8_1 C 0.66615(6) 0.26054(5) 0.65135(16) 0.0273(2) Uani 1 1 d . . . . .
H8_1 H 0.690171 0.228190 0.660135 0.033 Uiso 1 1 calc R U . . .
C9_1 C 0.68614(6) 0.30495(5) 0.56850(15) 0.0250(2) Uani 1 1 d . . . . .
C10_1 C 0.74131(6) 0.30289(5) 0.48373(16) 0.0266(2) Uani 1 1 d . . . . .
C11_1 C 0.76158(6) 0.34999(5) 0.41048(15) 0.0246(2) Uani 1 1 d . . . . .
C12_1 C 0.81993(7) 0.25513(6) 0.39118(19) 0.0338(3) Uani 1 1 d . . . . .
H12_1 H 0.841292 0.221506 0.386336 0.041 Uiso 1 1 calc R U . . .
C13_1 C 0.81298(6) 0.34479(5) 0.32237(15) 0.0260(2) Uani 1 1 d . . . . .
C14_1 C 0.83666(6) 0.39250(5) 0.24566(15) 0.0253(2) Uani 1 1 d . . . . .
C15_1 C 0.81329(6) 0.44364(5) 0.28996(15) 0.0242(2) Uani 1 1 d . . . . .
C16_1 C 0.88423(6) 0.38966(6) 0.14751(16) 0.0287(3) Uani 1 1 d . . . . .
H16_1 H 0.900105 0.355210 0.119929 0.034 Uiso 1 1 calc R U . . .
C17_1 C 0.90882(6) 0.43757(6) 0.08910(16) 0.0291(3) Uani 1 1 d . . . . .
H17_1 H 0.939879 0.435441 0.017380 0.035 Uiso 1 1 calc R U . . .
C18_1 C 0.88829(6) 0.48783(5) 0.13494(15) 0.0261(2) Uani 1 1 d . . . . .
C19_1 C 0.84205(6) 0.49188(5) 0.24192(15) 0.0245(2) Uani 1 1 d . . . . .
C20_1 C 0.82602(6) 0.54300(5) 0.30336(15) 0.0255(2) Uani 1 1 d . . . . .
C21_1 C 0.78316(6) 0.54514(5) 0.41403(16) 0.0273(2) Uani 1 1 d . . . . .
H21_1 H 0.774502 0.579064 0.461616 0.033 Uiso 1 1 calc R U . . .
C22_1 C 0.75232(6) 0.49828(5) 0.45714(15) 0.0268(2) Uani 1 1 d . . . . .
H22_1 H 0.722722 0.500808 0.532727 0.032 Uiso 1 1 calc R U . . .
C23_1 C 0.76440(6) 0.44817(5) 0.39096(15) 0.0243(2) Uani 1 1 d . . . . .
C24_1 C 0.67204(6) 0.40099(5) 0.47714(15) 0.0238(2) Uani 1 1 d . . . . .
C25_1 C 0.49527(6) 0.40322(5) 0.66255(15) 0.0243(2) Uani 1 1 d . . . . .
C26_1 C 0.51526(6) 0.31071(5) 0.77819(15) 0.0256(2) Uani 1 1 d . . . . .
C27_1 C 0.91584(6) 0.53825(6) 0.07609(16) 0.0275(3) Uani 1 1 d . . . . .
C28_1 C 0.85839(6) 0.59304(5) 0.26272(15) 0.0268(2) Uani 1 1 d . . . . .
C29_1 C 0.42009(6) 0.36017(5) 0.81670(15) 0.0243(2) Uani 1 1 d . . . . .
C30_1 C 0.36750(6) 0.34380(5) 0.72201(15) 0.0254(2) Uani 1 1 d . . . . .
C31_1 C 0.31132(6) 0.34641(5) 0.78854(16) 0.0283(3) Uani 1 1 d . . . . .
H31_1 H 0.274589 0.335665 0.727223 0.034 Uiso 1 1 calc R U . . .
C32_1 C 0.30875(7) 0.36461(6) 0.94387(17) 0.0313(3) Uani 1 1 d . . . . .
H32_1 H 0.270365 0.365573 0.988701 0.038 Uiso 1 1 calc R U . . .
C33_1 C 0.36163(7) 0.38135(6) 1.03371(16) 0.0313(3) Uani 1 1 d . . . . .
H33_1 H 0.359015 0.393926 1.139480 0.038 Uiso 1 1 calc R U . . .
C34_1 C 0.41869(6) 0.38010(5) 0.97185(15) 0.0273(2) Uani 1 1 d . . . . .
C35_1 C 0.37094(6) 0.32079(5) 0.55639(15) 0.0277(3) Uani 1 1 d . . . . .
H35_1 H 0.411080 0.332303 0.518464 0.033 Uiso 1 1 calc R U . . .
C36_1 C 0.31943(8) 0.34153(7) 0.43703(17) 0.0387(3) Uani 1 1 d . . . . .
H36A_1 H 0.324529 0.326308 0.331546 0.058 Uiso 1 1 calc R U . . .
H36B_1 H 0.321104 0.381416 0.432009 0.058 Uiso 1 1 calc R U . . .
H36C_1 H 0.279568 0.330190 0.470825 0.058 Uiso 1 1 calc R U . . .
C37_1 C 0.37008(8) 0.25870(6) 0.56334(18) 0.0364(3) Uani 1 1 d . . . . .
H37A_1 H 0.376492 0.243850 0.458206 0.055 Uiso 1 1 calc R U . . .
H37B_1 H 0.330206 0.246365 0.594720 0.055 Uiso 1 1 calc R U . . .
H37C_1 H 0.402979 0.245972 0.641565 0.055 Uiso 1 1 calc R U . . .
C38_1 C 0.47633(7) 0.39913(6) 1.07154(16) 0.0314(3) Uani 1 1 d . . . . .
H38_1 H 0.509178 0.404772 0.997857 0.038 Uiso 1 1 calc R U . . .
C39_1 C 0.46680(9) 0.45321(7) 1.1552(2) 0.0451(4) Uani 1 1 d . . . . .
H39A_1 H 0.448690 0.479764 1.077584 0.068 Uiso 1 1 calc R U . . .
H39B_1 H 0.506534 0.466858 1.202770 0.068 Uiso 1 1 calc R U . . .
H39C_1 H 0.439061 0.447747 1.238855 0.068 Uiso 1 1 calc R U . . .
C40_1 C 0.49909(8) 0.35526(7) 1.1922(2) 0.0415(3) Uani 1 1 d . . . . .
H40A_1 H 0.505872 0.321121 1.136032 0.062 Uiso 1 1 calc R U . . .
H40B_1 H 0.468147 0.349448 1.267773 0.062 Uiso 1 1 calc R U . . .
H40C_1 H 0.537797 0.367156 1.250098 0.062 Uiso 1 1 calc R U . . .
C41_1 C 0.94244(6) 0.63377(6) 0.13212(16) 0.0287(3) Uani 1 1 d . . . . .
C42_1 C 0.92211(6) 0.67407(6) 0.02317(17) 0.0305(3) Uani 1 1 d . . . . .
C43_1 C 0.96069(7) 0.71907(6) 0.0091(2) 0.0375(3) Uani 1 1 d . . . . .
H43_1 H 0.948604 0.747116 -0.064964 0.045 Uiso 1 1 calc R U . . .
C44_1 C 1.01621(7) 0.72321(7) 0.1018(2) 0.0423(4) Uani 1 1 d . . . . .
H44_1 H 1.041445 0.754398 0.092454 0.051 Uiso 1 1 calc R U . . .
C45_1 C 1.03527(7) 0.68229(7) 0.2081(2) 0.0397(3) Uani 1 1 d . . . . .
H45_1 H 1.073569 0.685744 0.270640 0.048 Uiso 1 1 calc R U . . .
C46_1 C 0.99928(6) 0.63614(7) 0.22481(17) 0.0340(3) Uani 1 1 d . . . . .
C47_1 C 0.86164(7) 0.66965(6) -0.07989(17) 0.0324(3) Uani 1 1 d . . . . .
H47_1 H 0.837773 0.638963 -0.037418 0.039 Uiso 1 1 calc R U . . .
C48_1 C 0.87345(9) 0.65530(8) -0.2515(2) 0.0472(4) Uani 1 1 d . . . . .
H48A_1 H 0.834030 0.651212 -0.316169 0.071 Uiso 1 1 calc R U . . .
H48B_1 H 0.896499 0.621021 -0.252196 0.071 Uiso 1 1 calc R U . . .
H48C_1 H 0.897357 0.684505 -0.295819 0.071 Uiso 1 1 calc R U . . .
C49_1 C 0.82271(8) 0.72125(7) -0.0742(2) 0.0413(3) Uani 1 1 d . . . . .
H49A_1 H 0.844596 0.751944 -0.117577 0.062 Uiso 1 1 calc R U . . .
H49B_1 H 0.815267 0.729080 0.036404 0.062 Uiso 1 1 calc R U . . .
H49C_1 H 0.783271 0.715838 -0.137831 0.062 Uiso 1 1 calc R U . . .
C50_1 C 1.01963(8) 0.59162(8) 0.3432(2) 0.0422(4) Uani 1 1 d . . . . .
H50_1 H 0.997266 0.557524 0.307614 0.051 Uiso 1 1 calc R U . . .
C51_1 C 1.08852(9) 0.57917(10) 0.3530(2) 0.0565(5) Uani 1 1 d . . . . .
H51A_1 H 1.100046 0.569242 0.247147 0.085 Uiso 1 1 calc R U . . .
H51B_1 H 1.097909 0.548804 0.426861 0.085 Uiso 1 1 calc R U . . .
H51C_1 H 1.111791 0.611488 0.391436 0.085 Uiso 1 1 calc R U . . .
C52_1 C 1.00092(10) 0.60576(11) 0.5077(2) 0.0630(6) Uani 1 1 d . . . . .
H52A_1 H 1.023722 0.638030 0.548446 0.094 Uiso 1 1 calc R U . . .
H52B_1 H 1.010341 0.574991 0.580076 0.094 Uiso 1 1 calc R U . . .
H52C_1 H 0.956650 0.613354 0.500661 0.094 Uiso 1 1 calc R U . . .
C1_101 C 0.76923(8) 0.52480(7) 0.8640(2) 0.0430(4) Uani 1 1 d . . . . .
H1A_101 H 0.804727 0.512778 0.809811 0.065 Uiso 1 1 calc R U . . .
H1B_101 H 0.783533 0.546266 0.958291 0.065 Uiso 1 1 calc R U . . .
H1C_101 H 0.742204 0.547267 0.791315 0.065 Uiso 1 1 calc R U . . .
C2_101 C 0.73456(8) 0.47621(7) 0.91371(18) 0.0395(3) Uani 1 1 d . . . . .
C3_101 C 0.75148(9) 0.42258(8) 0.8758(2) 0.0493(4) Uani 1 1 d . . . . .
H3_101 H 0.785694 0.416884 0.815785 0.059 Uiso 1 1 calc R U . . .
C4_101 C 0.71928(10) 0.37855(7) 0.9244(2) 0.0516(5) Uani 1 1 d . . . . .
H4_101 H 0.732046 0.342781 0.899331 0.062 Uiso 1 1 calc R U . . .
C5_101 C 0.66768(10) 0.38552(8) 1.0107(2) 0.0540(5) Uani 1 1 d . . . . .
H5_101 H 0.645147 0.354867 1.042450 0.065 Uiso 1 1 calc R U . . .
C6_101 C 0.65055(9) 0.43714(8) 1.0480(2) 0.0492(4) Uani 1 1 d . . . . .
H6_101 H 0.615727 0.442759 1.105951 0.059 Uiso 1 1 calc R U . . .
C7_101 C 0.68429(8) 0.48155(7) 1.0009(2) 0.0401(3) Uani 1 1 d . . . . .
H7_101 H 0.672194 0.517105 1.030076 0.048 Uiso 1 1 calc R U . . .

loop_
_atom_site_aniso_label
_atom_site_aniso_U_11
_atom_site_aniso_U_22
_atom_site_aniso_U_33
_atom_site_aniso_U_23
_atom_site_aniso_U_13
_atom_site_aniso_U_12
O1_1 0.0290(5) 0.0263(4) 0.0351(5) 0.0054(4) 0.0090(4) 0.0021(3)
O2_1 0.0351(5) 0.0274(5) 0.0341(5) 0.0075(4) 0.0101(4) 0.0007(4)
O3_1 0.0317(5) 0.0369(5) 0.0316(5) 0.0032(4) 0.0122(4) 0.0017(4)
O4_1 0.0342(5) 0.0284(5) 0.0371(5) -0.0020(4) 0.0122(4) -0.0035(4)
N1_1 0.0276(6) 0.0264(5) 0.0388(6) 0.0020(5) 0.0041(5) 0.0025(4)
N2_1 0.0274(6) 0.0285(5) 0.0387(6) -0.0016(5) 0.0055(4) 0.0019(4)
N3_1 0.0226(5) 0.0239(5) 0.0267(5) 0.0002(4) 0.0043(4) -0.0001(4)
N4_1 0.0257(5) 0.0238(5) 0.0255(5) 0.0028(4) 0.0061(4) -0.0005(4)
N5_1 0.0248(5) 0.0298(5) 0.0258(5) 0.0009(4) 0.0063(4) -0.0025(4)
C1_1 0.0262(6) 0.0239(5) 0.0266(6) 0.0035(5) 0.0048(4) -0.0012(4)
C2_1 0.0250(6) 0.0239(5) 0.0259(6) 0.0018(5) 0.0031(4) 0.0000(4)
C3_1 0.0244(6) 0.0236(5) 0.0230(5) 0.0011(4) 0.0033(4) -0.0011(4)
C4_1 0.0256(6) 0.0236(5) 0.0212(5) 0.0005(4) 0.0015(4) -0.0014(4)
C5_1 0.0243(6) 0.0233(5) 0.0233(5) 0.0006(5) 0.0012(4) -0.0007(4)
C6_1 0.0265(6) 0.0242(5) 0.0231(5) 0.0015(5) 0.0022(4) -0.0009(4)
C7_1 0.0297(6) 0.0237(5) 0.0270(6) 0.0035(5) 0.0029(5) -0.0011(4)
C8_1 0.0274(6) 0.0242(6) 0.0301(6) 0.0022(5) 0.0017(5) 0.0014(4)
C9_1 0.0247(6) 0.0245(5) 0.0257(6) 0.0006(5) 0.0012(4) -0.0003(4)
C10_1 0.0240(6) 0.0260(6) 0.0295(6) -0.0006(5) 0.0010(4) 0.0000(4)
C11_1 0.0230(6) 0.0247(5) 0.0257(5) -0.0012(5) 0.0006(4) 0.0002(4)
C12_1 0.0285(7) 0.0278(6) 0.0456(8) 0.0002(6) 0.0062(6) 0.0032(5)
C13_1 0.0232(6) 0.0277(6) 0.0269(6) -0.0019(5) 0.0014(4) -0.0007(4)
C14_1 0.0235(6) 0.0276(6) 0.0247(5) -0.0014(5) 0.0016(4) 0.0001(4)
C15_1 0.0231(5) 0.0273(6) 0.0222(5) -0.0006(5) 0.0025(4) -0.0004(4)
C16_1 0.0272(6) 0.0302(6) 0.0291(6) -0.0035(5) 0.0054(5) 0.0011(5)
C17_1 0.0265(6) 0.0353(7) 0.0262(6) -0.0020(5) 0.0061(5) 0.0001(5)
C18_1 0.0247(6) 0.0304(6) 0.0237(5) 0.0006(5) 0.0046(4) -0.0002(4)
C19_1 0.0231(5) 0.0288(6) 0.0220(5) 0.0007(5) 0.0034(4) -0.0004(4)
C20_1 0.0242(6) 0.0276(6) 0.0253(5) 0.0007(5) 0.0047(4) -0.0012(4)
C21_1 0.0284(6) 0.0268(6) 0.0276(6) -0.0022(5) 0.0072(5) -0.0014(5)
C22_1 0.0276(6) 0.0286(6) 0.0252(6) -0.0010(5) 0.0072(4) -0.0018(5)
C23_1 0.0226(5) 0.0268(6) 0.0235(5) 0.0011(5) 0.0029(4) -0.0015(4)
C24_1 0.0227(5) 0.0259(6) 0.0230(5) -0.0002(5) 0.0034(4) -0.0011(4)
C25_1 0.0267(6) 0.0237(5) 0.0230(5) 0.0008(5) 0.0044(4) -0.0019(4)
C26_1 0.0286(6) 0.0240(5) 0.0244(5) 0.0019(5) 0.0037(4) -0.0005(4)
C27_1 0.0244(6) 0.0318(6) 0.0265(6) 0.0019(5) 0.0041(4) 0.0007(5)
C28_1 0.0248(6) 0.0303(6) 0.0257(6) 0.0012(5) 0.0050(4) -0.0022(5)
C29_1 0.0273(6) 0.0229(5) 0.0236(5) 0.0027(5) 0.0069(4) -0.0002(4)
C30_1 0.0300(6) 0.0234(5) 0.0235(5) 0.0016(5) 0.0064(4) -0.0006(4)
C31_1 0.0285(6) 0.0275(6) 0.0296(6) 0.0005(5) 0.0063(5) -0.0017(5)
C32_1 0.0322(7) 0.0297(6) 0.0342(7) -0.0002(5) 0.0137(5) -0.0010(5)
C33_1 0.0400(7) 0.0290(6) 0.0264(6) -0.0021(5) 0.0119(5) -0.0025(5)
C34_1 0.0337(7) 0.0248(6) 0.0238(5) 0.0012(5) 0.0050(5) -0.0027(5)
C35_1 0.0292(6) 0.0306(6) 0.0238(5) -0.0013(5) 0.0058(5) -0.0013(5)
C36_1 0.0465(9) 0.0436(8) 0.0255(6) -0.0003(6) 0.0012(6) 0.0081(6)
C37_1 0.0482(9) 0.0311(7) 0.0304(7) -0.0047(6) 0.0061(6) 0.0023(6)
C38_1 0.0369(7) 0.0312(6) 0.0258(6) -0.0017(5) 0.0021(5) -0.0047(5)
C39_1 0.0513(10) 0.0324(7) 0.0490(9) -0.0070(7) -0.0091(7) -0.0014(7)
C40_1 0.0508(9) 0.0346(7) 0.0370(8) -0.0003(6) -0.0076(7) -0.0009(6)
C41_1 0.0259(6) 0.0336(6) 0.0275(6) -0.0008(5) 0.0074(5) -0.0051(5)
C42_1 0.0283(6) 0.0335(7) 0.0307(6) 0.0006(5) 0.0083(5) -0.0043(5)
C43_1 0.0363(8) 0.0358(7) 0.0417(8) 0.0031(6) 0.0113(6) -0.0075(6)
C44_1 0.0332(8) 0.0425(8) 0.0528(9) -0.0050(7) 0.0126(7) -0.0132(6)
C45_1 0.0279(7) 0.0508(9) 0.0408(8) -0.0073(7) 0.0049(6) -0.0100(6)
C46_1 0.0276(7) 0.0439(8) 0.0307(6) -0.0027(6) 0.0039(5) -0.0033(5)
C47_1 0.0317(7) 0.0327(7) 0.0328(7) 0.0043(6) 0.0033(5) -0.0031(5)
C48_1 0.0503(10) 0.0568(10) 0.0340(8) -0.0028(7) 0.0009(7) 0.0021(8)
C49_1 0.0370(8) 0.0369(8) 0.0496(9) 0.0030(7) 0.0023(6) 0.0008(6)
C50_1 0.0354(8) 0.0524(9) 0.0372(8) 0.0022(7) -0.0059(6) -0.0027(7)
C51_1 0.0474(10) 0.0861(15) 0.0345(8) -0.0046(9) -0.0041(7) 0.0195(10)
C52_1 0.0472(10) 0.1042(18) 0.0390(9) 0.0193(10) 0.0123(8) 0.0137(11)
C1_101 0.0438(9) 0.0486(9) 0.0361(8) -0.0016(7) 0.0004(6) 0.0018(7)
C2_101 0.0418(8) 0.0435(8) 0.0315(7) -0.0041(6) -0.0057(6) 0.0063(6)
C3_101 0.0545(10) 0.0476(9) 0.0430(9) -0.0081(8) -0.0101(7) 0.0090(8)
C4_101 0.0696(12) 0.0332(8) 0.0473(9) -0.0090(7) -0.0198(9) 0.0085(8)
C5_101 0.0690(13) 0.0409(9) 0.0477(10) 0.0049(8) -0.0189(9) -0.0107(8)
C6_101 0.0511(10) 0.0475(9) 0.0472(9) 0.0056(8) -0.0048(8) -0.0053(8)
C7_101 0.0456(9) 0.0327(7) 0.0408(8) 0.0015(6) -0.0028(6) -0.0004(6)

loop_
_atom_type_symbol
_atom_type_description
_atom_type_scat_dispersion_real
_atom_type_scat_dispersion_imag
_atom_type_scat_source
C C 0.0022 0.0012 'International Tables Vol C Tables 4.2.6.8 and 6.1.1.4'
H H 0.0000 0.0000 'International Tables Vol C Tables 4.2.6.8 and 6.1.1.4'
N N 0.0046 0.0025 'International Tables Vol C Tables 4.2.6.8 and 6.1.1.4'
O O 0.0081 0.0046 'International Tables Vol C Tables 4.2.6.8 and 6.1.1.4'

loop_
_geom_angle_atom_site_label_1
_geom_angle_atom_site_label_2
_geom_angle_atom_site_label_3
_geom_angle
_geom_angle_site_symmetry_1
_geom_angle_site_symmetry_3
_geom_angle_publ_flag
C12_1 N1_1 C10_1 116.38(12) . . ?
C12_1 N2_1 C13_1 116.62(12) . . ?
C11_1 N3_1 C23_1 117.97(10) . . ?
C11_1 N3_1 C24_1 119.05(10) . . ?
C23_1 N3_1 C24_1 122.96(10) . . ?
C25_1 N4_1 C26_1 125.38(10) . . ?
C25_1 N4_1 C29_1 116.46(10) . . ?
C26_1 N4_1 C29_1 118.15(10) . . ?
C28_1 N5_1 C27_1 124.92(11) . . ?
C28_1 N5_1 C41_1 117.10(11) . . ?
C27_1 N5_1 C41_1 117.95(10) . . ?
C24_1 C1_1 C2_1 120.58(11) . . ?
C24_1 C1_1 H1_1 119.7 . . ?
C2_1 C1_1 H1_1 119.7 . . ?
C3_1 C2_1 C1_1 121.47(12) . . ?
C3_1 C2_1 H2_1 119.3 . . ?
C1_1 C2_1 H2_1 119.3 . . ?
C2_1 C3_1 C4_1 119.33(11) . . ?
C2_1 C3_1 C25_1 120.10(11) . . ?
C4_1 C3_1 C25_1 120.50(11) . . ?
C3_1 C4_1 C6_1 120.80(11) . . ?
C3_1 C4_1 C5_1 119.99(11) . . ?
C6_1 C4_1 C5_1 119.21(11) . . ?
C9_1 C5_1 C4_1 118.59(11) . . ?
C9_1 C5_1 C24_1 122.17(11) . . ?
C4_1 C5_1 C24_1 119.23(11) . . ?
C7_1 C6_1 C4_1 120.69(11) . . ?
C7_1 C6_1 C26_1 119.27(11) . . ?
C4_1 C6_1 C26_1 120.04(11) . . ?
C6_1 C7_1 C8_1 120.33(12) . . ?
C6_1 C7_1 H7_1 119.8 . . ?
C8_1 C7_1 H7_1 119.8 . . ?
C9_1 C8_1 C7_1 120.16(12) . . ?
C9_1 C8_1 H8_1 119.9 . . ?
C7_1 C8_1 H8_1 119.9 . . ?
C8_1 C9_1 C5_1 120.84(11) . . ?
C8_1 C9_1 C10_1 122.19(12) . . ?
C5_1 C9_1 C10_1 116.88(11) . . ?
N1_1 C10_1 C11_1 121.35(12) . . ?
N1_1 C10_1 C9_1 118.87(11) . . ?
C11_1 C10_1 C9_1 119.76(11) . . ?
C10_1 C11_1 N3_1 121.25(11) . . ?
C10_1 C11_1 C13_1 117.22(11) . . ?
N3_1 C11_1 C13_1 121.53(11) . . ?
N2_1 C12_1 N1_1 127.41(13) . . ?
N2_1 C12_1 H12_1 116.3 . . ?
N1_1 C12_1 H12_1 116.3 . . ?
N2_1 C13_1 C11_1 120.98(12) . . ?
N2_1 C13_1 C14_1 119.30(11) . . ?
C11_1 C13_1 C14_1 119.66(11) . . ?
C16_1 C14_1 C15_1 120.58(12) . . ?
C16_1 C14_1 C13_1 122.71(12) . . ?
C15_1 C14_1 C13_1 116.35(11) . . ?
C19_1 C15_1 C14_1 119.00(11) . . ?
C19_1 C15_1 C23_1 118.70(11) . . ?
C14_1 C15_1 C23_1 122.15(11) . . ?
C14_1 C16_1 C17_1 119.96(12) . . ?
C14_1 C16_1 H16_1 120.0 . . ?
C17_1 C16_1 H16_1 120.0 . . ?
C18_1 C17_1 C16_1 120.47(12) . . ?
C18_1 C17_1 H17_1 119.8 . . ?
C16_1 C17_1 H17_1 119.8 . . ?
C17_1 C18_1 C19_1 120.63(12) . . ?
C17_1 C18_1 C27_1 120.04(11) . . ?
C19_1 C18_1 C27_1 119.31(11) . . ?
C20_1 C19_1 C15_1 120.38(11) . . ?
C20_1 C19_1 C18_1 120.66(11) . . ?
C15_1 C19_1 C18_1 118.93(11) . . ?
C21_1 C20_1 C19_1 119.15(11) . . ?
C21_1 C20_1 C28_1 119.63(12) . . ?
C19_1 C20_1 C28_1 120.97(11) . . ?
C20_1 C21_1 C22_1 121.10(12) . . ?
C20_1 C21_1 H21_1 119.5 . . ?
C22_1 C21_1 H21_1 119.5 . . ?
C23_1 C22_1 C21_1 120.77(11) . . ?
C23_1 C22_1 H22_1 119.6 . . ?
C21_1 C22_1 H22_1 119.6 . . ?
C22_1 C23_1 N3_1 122.53(11) . . ?
C22_1 C23_1 C15_1 119.27(11) . . ?
N3_1 C23_1 C15_1 118.13(11) . . ?
C1_1 C24_1 N3_1 122.75(11) . . ?
C1_1 C24_1 C5_1 119.09(11) . . ?
N3_1 C24_1 C5_1 118.14(11) . . ?
O1_1 C25_1 N4_1 119.88(11) . . ?
O1_1 C25_1 C3_1 123.41(11) . . ?
N4_1 C25_1 C3_1 116.71(11) . . ?
O2_1 C26_1 N4_1 120.81(11) . . ?
O2_1 C26_1 C6_1 122.77(12) . . ?
N4_1 C26_1 C6_1 116.42(10) . . ?
O3_1 C27_1 N5_1 120.34(12) . . ?
O3_1 C27_1 C18_1 123.07(12) . . ?
N5_1 C27_1 C18_1 116.58(11) . . ?
O4_1 C28_1 N5_1 120.59(12) . . ?
O4_1 C28_1 C20_1 123.32(11) . . ?
N5_1 C28_1 C20_1 116.09(11) . . ?
C30_1 C29_1 C34_1 123.22(11) . . ?
C30_1 C29_1 N4_1 118.63(11) . . ?
C34_1 C29_1 N4_1 118.13(12) . . ?
C29_1 C30_1 C31_1 117.60(12) . . ?
C29_1 C30_1 C35_1 121.80(11) . . ?
C31_1 C30_1 C35_1 120.50(12) . . ?
C32_1 C31_1 C30_1 120.44(13) . . ?
C32_1 C31_1 H31_1 119.8 . . ?
C30_1 C31_1 H31_1 119.8 . . ?
C33_1 C32_1 C31_1 120.49(12) . . ?
C33_1 C32_1 H32_1 119.8 . . ?
C31_1 C32_1 H32_1 119.8 . . ?
C32_1 C33_1 C34_1 121.16(12) . . ?
C32_1 C33_1 H33_1 119.4 . . ?
C34_1 C33_1 H33_1 119.4 . . ?
C33_1 C34_1 C29_1 117.04(12) . . ?
C33_1 C34_1 C38_1 120.55(12) . . ?
C29_1 C34_1 C38_1 122.41(12) . . ?
C30_1 C35_1 C37_1 109.58(11) . . ?
C30_1 C35_1 C36_1 112.83(11) . . ?
C37_1 C35_1 C36_1 110.34(12) . . ?
C30_1 C35_1 H35_1 108.0 . . ?
C37_1 C35_1 H35_1 108.0 . . ?
C36_1 C35_1 H35_1 108.0 . . ?
C35_1 C36_1 H36A_1 109.5 . . ?
C35_1 C36_1 H36B_1 109.5 . . ?
H36A_1 C36_1 H36B_1 109.5 . . ?
C35_1 C36_1 H36C_1 109.5 . . ?
H36A_1 C36_1 H36C_1 109.5 . . ?
H36B_1 C36_1 H36C_1 109.5 . . ?
C35_1 C37_1 H37A_1 109.5 . . ?
C35_1 C37_1 H37B_1 109.5 . . ?
H37A_1 C37_1 H37B_1 109.5 . . ?
C35_1 C37_1 H37C_1 109.5 . . ?
H37A_1 C37_1 H37C_1 109.5 . . ?
H37B_1 C37_1 H37C_1 109.5 . . ?
C34_1 C38_1 C39_1 112.43(13) . . ?
C34_1 C38_1 C40_1 110.64(12) . . ?
C39_1 C38_1 C40_1 110.70(13) . . ?
C34_1 C38_1 H38_1 107.6 . . ?
C39_1 C38_1 H38_1 107.6 . . ?
C40_1 C38_1 H38_1 107.6 . . ?
C38_1 C39_1 H39A_1 109.5 . . ?
C38_1 C39_1 H39B_1 109.5 . . ?
H39A_1 C39_1 H39B_1 109.5 . . ?
C38_1 C39_1 H39C_1 109.5 . . ?
H39A_1 C39_1 H39C_1 109.5 . . ?
H39B_1 C39_1 H39C_1 109.5 . . ?
C38_1 C40_1 H40A_1 109.5 . . ?
C38_1 C40_1 H40B_1 109.5 . . ?
H40A_1 C40_1 H40B_1 109.5 . . ?
C38_1 C40_1 H40C_1 109.5 . . ?
H40A_1 C40_1 H40C_1 109.5 . . ?
H40B_1 C40_1 H40C_1 109.5 . . ?
C42_1 C41_1 C46_1 123.26(13) . . ?
C42_1 C41_1 N5_1 120.08(12) . . ?
C46_1 C41_1 N5_1 116.65(12) . . ?
C41_1 C42_1 C43_1 117.23(14) . . ?
C41_1 C42_1 C47_1 122.32(12) . . ?
C43_1 C42_1 C47_1 120.44(13) . . ?
C44_1 C43_1 C42_1 120.81(15) . . ?
C44_1 C43_1 H43_1 119.6 . . ?
C42_1 C43_1 H43_1 119.6 . . ?
C45_1 C44_1 C43_1 120.52(14) . . ?
C45_1 C44_1 H44_1 119.7 . . ?
C43_1 C44_1 H44_1 119.7 . . ?
C44_1 C45_1 C46_1 121.12(15) . . ?
C44_1 C45_1 H45_1 119.4 . . ?
C46_1 C45_1 H45_1 119.4 . . ?
C45_1 C46_1 C41_1 117.02(14) . . ?
C45_1 C46_1 C50_1 121.21(14) . . ?
C41_1 C46_1 C50_1 121.72(13) . . ?
C42_1 C47_1 C49_1 112.34(13) . . ?
C42_1 C47_1 C48_1 110.14(13) . . ?
C49_1 C47_1 C48_1 111.21(14) . . ?
C42_1 C47_1 H47_1 107.6 . . ?
C49_1 C47_1 H47_1 107.6 . . ?
C48_1 C47_1 H47_1 107.6 . . ?
C47_1 C48_1 H48A_1 109.5 . . ?
C47_1 C48_1 H48B_1 109.5 . . ?
H48A_1 C48_1 H48B_1 109.5 . . ?
C47_1 C48_1 H48C_1 109.5 . . ?
H48A_1 C48_1 H48C_1 109.5 . . ?
H48B_1 C48_1 H48C_1 109.5 . . ?
C47_1 C49_1 H49A_1 109.5 . . ?
C47_1 C49_1 H49B_1 109.5 . . ?
H49A_1 C49_1 H49B_1 109.5 . . ?
C47_1 C49_1 H49C_1 109.5 . . ?
H49A_1 C49_1 H49C_1 109.5 . . ?
H49B_1 C49_1 H49C_1 109.5 . . ?
C46_1 C50_1 C52_1 110.40(16) . . ?
C46_1 C50_1 C51_1 113.97(15) . . ?
C52_1 C50_1 C51_1 109.92(15) . . ?
C46_1 C50_1 H50_1 107.4 . . ?
C52_1 C50_1 H50_1 107.4 . . ?
C51_1 C50_1 H50_1 107.4 . . ?
C50_1 C51_1 H51A_1 109.5 . . ?
C50_1 C51_1 H51B_1 109.5 . . ?
H51A_1 C51_1 H51B_1 109.5 . . ?
C50_1 C51_1 H51C_1 109.5 . . ?
H51A_1 C51_1 H51C_1 109.5 . . ?
H51B_1 C51_1 H51C_1 109.5 . . ?
C50_1 C52_1 H52A_1 109.5 . . ?
C50_1 C52_1 H52B_1 109.5 . . ?
H52A_1 C52_1 H52B_1 109.5 . . ?
C50_1 C52_1 H52C_1 109.5 . . ?
H52A_1 C52_1 H52C_1 109.5 . . ?
H52B_1 C52_1 H52C_1 109.5 . . ?
C2_101 C1_101 H1A_101 109.5 . . ?
C2_101 C1_101 H1B_101 109.5 . . ?
H1A_101 C1_101 H1B_101 109.5 . . ?
C2_101 C1_101 H1C_101 109.5 . . ?
H1A_101 C1_101 H1C_101 109.5 . . ?
H1B_101 C1_101 H1C_101 109.5 . . ?
C7_101 C2_101 C3_101 116.47(17) . . ?
C7_101 C2_101 C1_101 121.43(15) . . ?
C3_101 C2_101 C1_101 122.09(16) . . ?
C4_101 C3_101 C2_101 121.00(19) . . ?
C4_101 C3_101 H3_101 119.5 . . ?
C2_101 C3_101 H3_101 119.5 . . ?
C3_101 C4_101 C5_101 121.01(17) . . ?
C3_101 C4_101 H4_101 119.5 . . ?
C5_101 C4_101 H4_101 119.5 . . ?
C6_101 C5_101 C4_101 118.77(18) . . ?
C6_101 C5_101 H5_101 120.6 . . ?
C4_101 C5_101 H5_101 120.6 . . ?
C5_101 C6_101 C7_101 119.77(19) . . ?
C5_101 C6_101 H6_101 120.1 . . ?
C7_101 C6_101 H6_101 120.1 . . ?
C2_101 C7_101 C6_101 122.95(16) . . ?
C2_101 C7_101 H7_101 118.5 . . ?
C6_101 C7_101 H7_101 118.5 . . ?

loop_
_geom_bond_atom_site_label_1
_geom_bond_atom_site_label_2
_geom_bond_distance
_geom_bond_site_symmetry_2
_geom_bond_publ_flag
O1_1 C25_1 1.2190(16) . ?
O2_1 C26_1 1.2158(16) . ?
O3_1 C27_1 1.2173(15) . ?
O4_1 C28_1 1.2181(17) . ?
N1_1 C12_1 1.3311(18) . ?
N1_1 C10_1 1.3441(17) . ?
N2_1 C12_1 1.3307(19) . ?
N2_1 C13_1 1.3438(17) . ?
N3_1 C11_1 1.4012(16) . ?
N3_1 C23_1 1.4164(16) . ?
N3_1 C24_1 1.4164(15) . ?
N4_1 C25_1 1.4000(15) . ?
N4_1 C26_1 1.4047(16) . ?
N4_1 C29_1 1.4532(15) . ?
N5_1 C28_1 1.4055(16) . ?
N5_1 C27_1 1.4058(17) . ?
N5_1 C41_1 1.4520(17) . ?
C1_1 C24_1 1.3890(18) . ?
C1_1 C2_1 1.3980(17) . ?
C1_1 H1_1 0.9500 . ?
C2_1 C3_1 1.3788(17) . ?
C2_1 H2_1 0.9500 . ?
C3_1 C4_1 1.4100(17) . ?
C3_1 C25_1 1.4678(17) . ?
C4_1 C6_1 1.4145(17) . ?
C4_1 C5_1 1.4224(17) . ?
C5_1 C9_1 1.4164(17) . ?
C5_1 C24_1 1.4264(17) . ?
C6_1 C7_1 1.3811(18) . ?
C6_1 C26_1 1.4801(17) . ?
C7_1 C8_1 1.3981(18) . ?
C7_1 H7_1 0.9500 . ?
C8_1 C9_1 1.3858(18) . ?
C8_1 H8_1 0.9500 . ?
C9_1 C10_1 1.4560(17) . ?
C10_1 C11_1 1.4005(18) . ?
C11_1 C13_1 1.4066(17) . ?
C12_1 H12_1 0.9500 . ?
C13_1 C14_1 1.4545(18) . ?
C14_1 C16_1 1.3871(17) . ?
C14_1 C15_1 1.4169(17) . ?
C15_1 C19_1 1.4155(17) . ?
C15_1 C23_1 1.4288(16) . ?
C16_1 C17_1 1.3999(19) . ?
C16_1 H16_1 0.9500 . ?
C17_1 C18_1 1.3789(18) . ?
C17_1 H17_1 0.9500 . ?
C18_1 C19_1 1.4171(16) . ?
C18_1 C27_1 1.4803(18) . ?
C19_1 C20_1 1.4127(18) . ?
C20_1 C21_1 1.3813(17) . ?
C20_1 C28_1 1.4719(17) . ?
C21_1 C22_1 1.3965(18) . ?
C21_1 H21_1 0.9500 . ?
C22_1 C23_1 1.3850(18) . ?
C22_1 H22_1 0.9500 . ?
C29_1 C30_1 1.3951(19) . ?
C29_1 C34_1 1.3990(18) . ?
C30_1 C31_1 1.3953(17) . ?
C30_1 C35_1 1.5140(18) . ?
C31_1 C32_1 1.3894(19) . ?
C31_1 H31_1 0.9500 . ?
C32_1 C33_1 1.383(2) . ?
C32_1 H32_1 0.9500 . ?
C33_1 C34_1 1.3934(18) . ?
C33_1 H33_1 0.9500 . ?
C34_1 C38_1 1.520(2) . ?
C35_1 C37_1 1.524(2) . ?
C35_1 C36_1 1.525(2) . ?
C35_1 H35_1 1.0000 . ?
C36_1 H36A_1 0.9800 . ?
C36_1 H36B_1 0.9800 . ?
C36_1 H36C_1 0.9800 . ?
C37_1 H37A_1 0.9800 . ?
C37_1 H37B_1 0.9800 . ?
C37_1 H37C_1 0.9800 . ?
C38_1 C39_1 1.525(2) . ?
C38_1 C40_1 1.532(2) . ?
C38_1 H38_1 1.0000 . ?
C39_1 H39A_1 0.9800 . ?
C39_1 H39B_1 0.9800 . ?
C39_1 H39C_1 0.9800 . ?
C40_1 H40A_1 0.9800 . ?
C40_1 H40B_1 0.9800 . ?
C40_1 H40C_1 0.9800 . ?
C41_1 C42_1 1.394(2) . ?
C41_1 C46_1 1.405(2) . ?
C42_1 C43_1 1.3996(19) . ?
C42_1 C47_1 1.515(2) . ?
C43_1 C44_1 1.383(2) . ?
C43_1 H43_1 0.9500 . ?
C44_1 C45_1 1.383(3) . ?
C44_1 H44_1 0.9500 . ?
C45_1 C46_1 1.392(2) . ?
C45_1 H45_1 0.9500 . ?
C46_1 C50_1 1.518(2) . ?
C47_1 C49_1 1.527(2) . ?
C47_1 C48_1 1.533(2) . ?
C47_1 H47_1 1.0000 . ?
C48_1 H48A_1 0.9800 . ?
C48_1 H48B_1 0.9800 . ?
C48_1 H48C_1 0.9800 . ?
C49_1 H49A_1 0.9800 . ?
C49_1 H49B_1 0.9800 . ?
C49_1 H49C_1 0.9800 . ?
C50_1 C52_1 1.521(3) . ?
C50_1 C51_1 1.528(3) . ?
C50_1 H50_1 1.0000 . ?
C51_1 H51A_1 0.9800 . ?
C51_1 H51B_1 0.9800 . ?
C51_1 H51C_1 0.9800 . ?
C52_1 H52A_1 0.9800 . ?
C52_1 H52B_1 0.9800 . ?
C52_1 H52C_1 0.9800 . ?
C1_101 C2_101 1.492(2) . ?
C1_101 H1A_101 0.9800 . ?
C1_101 H1B_101 0.9800 . ?
C1_101 H1C_101 0.9800 . ?
C2_101 C7_101 1.381(2) . ?
C2_101 C3_101 1.411(2) . ?
C3_101 C4_101 1.371(3) . ?
C3_101 H3_101 0.9500 . ?
C4_101 C5_101 1.406(3) . ?
C4_101 H4_101 0.9500 . ?
C5_101 C6_101 1.365(3) . ?
C5_101 H5_101 0.9500 . ?
C6_101 C7_101 1.393(2) . ?
C6_101 H6_101 0.9500 . ?
C7_101 H7_101 0.9500 . ?

loop_
_geom_torsion_atom_site_label_1
_geom_torsion_atom_site_label_2
_geom_torsion_atom_site_label_3
_geom_torsion_atom_site_label_4
_geom_torsion
_geom_torsion_site_symmetry_1
_geom_torsion_site_symmetry_2
_geom_torsion_site_symmetry_3
_geom_torsion_site_symmetry_4
_geom_torsion_publ_flag
C24_1 C1_1 C2_1 C3_1 -1.2(2) . . . . ?
C1_1 C2_1 C3_1 C4_1 -2.33(19) . . . . ?
C1_1 C2_1 C3_1 C25_1 -179.38(12) . . . . ?
C2_1 C3_1 C4_1 C6_1 -179.03(12) . . . . ?
C25_1 C3_1 C4_1 C6_1 -1.99(19) . . . . ?
C2_1 C3_1 C4_1 C5_1 1.28(19) . . . . ?
C25_1 C3_1 C4_1 C5_1 178.32(11) . . . . ?
C3_1 C4_1 C5_1 C9_1 -175.86(12) . . . . ?
C6_1 C4_1 C5_1 C9_1 4.44(18) . . . . ?
C3_1 C4_1 C5_1 C24_1 3.11(18) . . . . ?
C6_1 C4_1 C5_1 C24_1 -176.58(11) . . . . ?
C3_1 C4_1 C6_1 C7_1 178.64(12) . . . . ?
C5_1 C4_1 C6_1 C7_1 -1.66(19) . . . . ?
C3_1 C4_1 C6_1 C26_1 -1.71(19) . . . . ?
C5_1 C4_1 C6_1 C26_1 177.99(11) . . . . ?
C4_1 C6_1 C7_1 C8_1 -1.7(2) . . . . ?
C26_1 C6_1 C7_1 C8_1 178.62(12) . . . . ?
C6_1 C7_1 C8_1 C9_1 2.3(2) . . . . ?
C7_1 C8_1 C9_1 C5_1 0.6(2) . . . . ?
C7_1 C8_1 C9_1 C10_1 -175.72(12) . . . . ?
C4_1 C5_1 C9_1 C8_1 -3.98(19) . . . . ?
C24_1 C5_1 C9_1 C8_1 177.08(12) . . . . ?
C4_1 C5_1 C9_1 C10_1 172.57(11) . . . . ?
C24_1 C5_1 C9_1 C10_1 -6.37(18) . . . . ?
C12_1 N1_1 C10_1 C11_1 -0.9(2) . . . . ?
C12_1 N1_1 C10_1 C9_1 177.69(13) . . . . ?
C8_1 C9_1 C10_1 N1_1 5.4(2) . . . . ?
C5_1 C9_1 C10_1 N1_1 -171.07(12) . . . . ?
C8_1 C9_1 C10_1 C11_1 -175.93(12) . . . . ?
C5_1 C9_1 C10_1 C11_1 7.57(18) . . . . ?
N1_1 C10_1 C11_1 N3_1 -177.35(12) . . . . ?
C9_1 C10_1 C11_1 N3_1 4.05(19) . . . . ?
N1_1 C10_1 C11_1 C13_1 2.29(19) . . . . ?
C9_1 C10_1 C11_1 C13_1 -176.31(12) . . . . ?
C23_1 N3_1 C11_1 C10_1 161.48(12) . . . . ?
C24_1 N3_1 C11_1 C10_1 -17.12(18) . . . . ?
C23_1 N3_1 C11_1 C13_1 -18.15(18) . . . . ?
C24_1 N3_1 C11_1 C13_1 163.26(12) . . . . ?
C13_1 N2_1 C12_1 N1_1 1.2(2) . . . . ?
C10_1 N1_1 C12_1 N2_1 -0.9(2) . . . . ?
C12_1 N2_1 C13_1 C11_1 0.4(2) . . . . ?
C12_1 N2_1 C13_1 C14_1 177.47(13) . . . . ?
C10_1 C11_1 C13_1 N2_1 -1.99(19) . . . . ?
N3_1 C11_1 C13_1 N2_1 177.65(12) . . . . ?
C10_1 C11_1 C13_1 C14_1 -179.08(12) . . . . ?
N3_1 C11_1 C13_1 C14_1 0.56(19) . . . . ?
N2_1 C13_1 C14_1 C16_1 7.7(2) . . . . ?
C11_1 C13_1 C14_1 C16_1 -175.14(12) . . . . ?
N2_1 C13_1 C14_1 C15_1 -165.49(12) . . . . ?
C11_1 C13_1 C14_1 C15_1 11.65(18) . . . . ?
C16_1 C14_1 C15_1 C19_1 -4.44(19) . . . . ?
C13_1 C14_1 C15_1 C19_1 168.93(12) . . . . ?
C16_1 C14_1 C15_1 C23_1 -179.92(12) . . . . ?
C13_1 C14_1 C15_1 C23_1 -6.56(18) . . . . ?
C15_1 C14_1 C16_1 C17_1 -1.1(2) . . . . ?
C13_1 C14_1 C16_1 C17_1 -174.05(12) . . . . ?
C14_1 C16_1 C17_1 C18_1 3.3(2) . . . . ?
C16_1 C17_1 C18_1 C19_1 0.1(2) . . . . ?
C16_1 C17_1 C18_1 C27_1 178.27(13) . . . . ?
C14_1 C15_1 C19_1 C20_1 -170.54(12) . . . . ?
C23_1 C15_1 C19_1 C20_1 5.11(19) . . . . ?
C14_1 C15_1 C19_1 C18_1 7.70(18) . . . . ?
C23_1 C15_1 C19_1 C18_1 -176.66(11) . . . . ?
C17_1 C18_1 C19_1 C20_1 172.62(12) . . . . ?
C27_1 C18_1 C19_1 C20_1 -5.61(19) . . . . ?
C17_1 C18_1 C19_1 C15_1 -5.60(19) . . . . ?
C27_1 C18_1 C19_1 C15_1 176.17(11) . . . . ?
C15_1 C19_1 C20_1 C21_1 1.71(19) . . . . ?
C18_1 C19_1 C20_1 C21_1 -176.49(12) . . . . ?
C15_1 C19_1 C20_1 C28_1 175.94(12) . . . . ?
C18_1 C19_1 C20_1 C28_1 -2.26(19) . . . . ?
C19_1 C20_1 C21_1 C22_1 -4.7(2) . . . . ?
C28_1 C20_1 C21_1 C22_1 -179.00(12) . . . . ?
C20_1 C21_1 C22_1 C23_1 0.6(2) . . . . ?
C21_1 C22_1 C23_1 N3_1 -176.75(12) . . . . ?
C21_1 C22_1 C23_1 C15_1 6.3(2) . . . . ?
C11_1 N3_1 C23_1 C22_1 -154.12(13) . . . . ?
C24_1 N3_1 C23_1 C22_1 24.41(19) . . . . ?
C11_1 N3_1 C23_1 C15_1 22.83(17) . . . . ?
C24_1 N3_1 C23_1 C15_1 -158.63(12) . . . . ?
C19_1 C15_1 C23_1 C22_1 -9.08(19) . . . . ?
C14_1 C15_1 C23_1 C22_1 166.42(12) . . . . ?
C19_1 C15_1 C23_1 N3_1 173.87(11) . . . . ?
C14_1 C15_1 C23_1 N3_1 -10.63(18) . . . . ?
C2_1 C1_1 C24_1 N3_1 -175.80(12) . . . . ?
C2_1 C1_1 C24_1 C5_1 5.59(19) . . . . ?
C11_1 N3_1 C24_1 C1_1 -160.68(12) . . . . ?
C23_1 N3_1 C24_1 C1_1 20.80(19) . . . . ?
C11_1 N3_1 C24_1 C5_1 17.94(17) . . . . ?
C23_1 N3_1 C24_1 C5_1 -160.58(11) . . . . ?
C9_1 C5_1 C24_1 C1_1 172.43(12) . . . . ?
C4_1 C5_1 C24_1 C1_1 -6.51(18) . . . . ?
C9_1 C5_1 C24_1 N3_1 -6.24(18) . . . . ?
C4_1 C5_1 C24_1 N3_1 174.82(11) . . . . ?
C26_1 N4_1 C25_1 O1_1 177.72(12) . . . . ?
C29_1 N4_1 C25_1 O1_1 -2.32(18) . . . . ?
C26_1 N4_1 C25_1 C3_1 -2.13(19) . . . . ?
C29_1 N4_1 C25_1 C3_1 177.83(10) . . . . ?
C2_1 C3_1 C25_1 O1_1 1.0(2) . . . . ?
C4_1 C3_1 C25_1 O1_1 -175.99(13) . . . . ?
C2_1 C3_1 C25_1 N4_1 -179.13(11) . . . . ?
C4_1 C3_1 C25_1 N4_1 3.85(18) . . . . ?
C25_1 N4_1 C26_1 O2_1 178.34(12) . . . . ?
C29_1 N4_1 C26_1 O2_1 -1.61(19) . . . . ?
C25_1 N4_1 C26_1 C6_1 -1.39(19) . . . . ?
C29_1 N4_1 C26_1 C6_1 178.65(11) . . . . ?
C7_1 C6_1 C26_1 O2_1 3.3(2) . . . . ?
C4_1 C6_1 C26_1 O2_1 -176.37(12) . . . . ?
C7_1 C6_1 C26_1 N4_1 -176.99(12) . . . . ?
C4_1 C6_1 C26_1 N4_1 3.35(18) . . . . ?
C28_1 N5_1 C27_1 O3_1 167.06(13) . . . . ?
C41_1 N5_1 C27_1 O3_1 -15.15(19) . . . . ?
C28_1 N5_1 C27_1 C18_1 -14.07(19) . . . . ?
C41_1 N5_1 C27_1 C18_1 163.73(12) . . . . ?
C17_1 C18_1 C27_1 O3_1 13.8(2) . . . . ?
C19_1 C18_1 C27_1 O3_1 -167.92(13) . . . . ?
C17_1 C18_1 C27_1 N5_1 -165.00(12) . . . . ?
C19_1 C18_1 C27_1 N5_1 13.25(18) . . . . ?
C27_1 N5_1 C28_1 O4_1 -174.24(13) . . . . ?
C41_1 N5_1 C28_1 O4_1 7.95(19) . . . . ?
C27_1 N5_1 C28_1 C20_1 6.48(19) . . . . ?
C41_1 N5_1 C28_1 C20_1 -171.33(11) . . . . ?
C21_1 C20_1 C28_1 O4_1 -2.9(2) . . . . ?
C19_1 C20_1 C28_1 O4_1 -177.07(13) . . . . ?
C21_1 C20_1 C28_1 N5_1 176.38(12) . . . . ?
C19_1 C20_1 C28_1 N5_1 2.18(19) . . . . ?
C25_1 N4_1 C29_1 C30_1 86.15(14) . . . . ?
C26_1 N4_1 C29_1 C30_1 -93.89(14) . . . . ?
C25_1 N4_1 C29_1 C34_1 -92.38(14) . . . . ?
C26_1 N4_1 C29_1 C34_1 87.58(15) . . . . ?
C34_1 C29_1 C30_1 C31_1 -1.64(19) . . . . ?
N4_1 C29_1 C30_1 C31_1 179.91(11) . . . . ?
C34_1 C29_1 C30_1 C35_1 -178.08(12) . . . . ?
N4_1 C29_1 C30_1 C35_1 3.47(18) . . . . ?
C29_1 C30_1 C31_1 C32_1 -0.18(19) . . . . ?
C35_1 C30_1 C31_1 C32_1 176.30(12) . . . . ?
C30_1 C31_1 C32_1 C33_1 1.2(2) . . . . ?
C31_1 C32_1 C33_1 C34_1 -0.4(2) . . . . ?
C32_1 C33_1 C34_1 C29_1 -1.3(2) . . . . ?
C32_1 C33_1 C34_1 C38_1 179.42(13) . . . . ?
C30_1 C29_1 C34_1 C33_1 2.35(19) . . . . ?
N4_1 C29_1 C34_1 C33_1 -179.19(11) . . . . ?
C30_1 C29_1 C34_1 C38_1 -178.35(12) . . . . ?
N4_1 C29_1 C34_1 C38_1 0.11(18) . . . . ?
C29_1 C30_1 C35_1 C37_1 97.28(15) . . . . ?
C31_1 C30_1 C35_1 C37_1 -79.05(16) . . . . ?
C29_1 C30_1 C35_1 C36_1 -139.35(13) . . . . ?
C31_1 C30_1 C35_1 C36_1 44.31(17) . . . . ?
C33_1 C34_1 C38_1 C39_1 -46.24(18) . . . . ?
C29_1 C34_1 C38_1 C39_1 134.49(14) . . . . ?
C33_1 C34_1 C38_1 C40_1 78.10(16) . . . . ?
C29_1 C34_1 C38_1 C40_1 -101.17(15) . . . . ?
C28_1 N5_1 C41_1 C42_1 -83.66(16) . . . . ?
C27_1 N5_1 C41_1 C42_1 98.37(15) . . . . ?
C28_1 N5_1 C41_1 C46_1 95.37(15) . . . . ?
C27_1 N5_1 C41_1 C46_1 -82.59(15) . . . . ?
C46_1 C41_1 C42_1 C43_1 -0.9(2) . . . . ?
N5_1 C41_1 C42_1 C43_1 178.08(12) . . . . ?
C46_1 C41_1 C42_1 C47_1 177.72(13) . . . . ?
N5_1 C41_1 C42_1 C47_1 -3.3(2) . . . . ?
C41_1 C42_1 C43_1 C44_1 -0.8(2) . . . . ?
C47_1 C42_1 C43_1 C44_1 -179.47(14) . . . . ?
C42_1 C43_1 C44_1 C45_1 1.4(2) . . . . ?
C43_1 C44_1 C45_1 C46_1 -0.1(2) . . . . ?
C44_1 C45_1 C46_1 C41_1 -1.5(2) . . . . ?
C44_1 C45_1 C46_1 C50_1 -179.02(15) . . . . ?
C42_1 C41_1 C46_1 C45_1 2.0(2) . . . . ?
N5_1 C41_1 C46_1 C45_1 -176.98(12) . . . . ?
C42_1 C41_1 C46_1 C50_1 179.54(14) . . . . ?
N5_1 C41_1 C46_1 C50_1 0.5(2) . . . . ?
C41_1 C42_1 C47_1 C49_1 130.54(14) . . . . ?
C43_1 C42_1 C47_1 C49_1 -50.91(18) . . . . ?
C41_1 C42_1 C47_1 C48_1 -104.89(16) . . . . ?
C43_1 C42_1 C47_1 C48_1 73.66(18) . . . . ?
C45_1 C46_1 C50_1 C52_1 84.82(19) . . . . ?
C41_1 C46_1 C50_1 C52_1 -92.60(19) . . . . ?
C45_1 C46_1 C50_1 C51_1 -39.5(2) . . . . ?
C41_1 C46_1 C50_1 C51_1 143.12(16) . . . . ?
C7_101 C2_101 C3_101 C4_101 -0.2(2) . . . . ?
C1_101 C2_101 C3_101 C4_101 179.27(16) . . . . ?
C2_101 C3_101 C4_101 C5_101 1.3(3) . . . . ?
C3_101 C4_101 C5_101 C6_101 -1.1(3) . . . . ?
C4_101 C5_101 C6_101 C7_101 -0.2(3) . . . . ?
C3_101 C2_101 C7_101 C6_101 -1.2(2) . . . . ?
C1_101 C2_101 C7_101 C6_101 179.40(16) . . . . ?
C5_101 C6_101 C7_101 C2_101 1.4(3) . . . . ?
